data_2207370
loop_
_publ_author_name
'Chunyi Liu'
'Zuoxiang Wang'
'Anyu Zhou'
'Lutong Yuan'
'Yan Lan'

_publ_section_title
;
 3-Ethyl-4-phenyl-5-(2-pyridyl)-1,2,4-triazole
;
_journal_coeditor_code WK6064
_journal_issue 11
_journal_name_full 'Acta Crystallographica Section E'
_journal_page_first o3925
_journal_page_last o3926
_journal_paper_doi 10.1107/S1600536805034173
_journal_volume 61
_journal_year 2005
_chemical_formula_iupac 'C15 H14 N4'
_chemical_formula_moiety 'C15 H14 N4'
_chemical_formula_sum 'C15 H14 N4'
_chemical_formula_weight 250.30
_chemical_name_systematic
;
3-Ethyl-4-phenyl-5-(2-pyridyl)-1,2,4-triazole
;
_space_group_IT_number 14
_symmetry_cell_setting monoclinic
_symmetry_space_group_name_Hall '-P 2yn'
_symmetry_space_group_name_H-M 'P 1 21/n 1'
_atom_sites_solution_hydrogens geom
_atom_sites_solution_primary direct
_atom_sites_solution_secondary difmap
_audit_creation_method SHELXL-97
_cell_angle_alpha 90.00
_cell_angle_beta 94.107(3)
_cell_angle_gamma 90.00
_cell_formula_units_Z 4
_cell_length_a 10.4365(14)
_cell_length_b 9.0713(12)
_cell_length_c 14.1861(18)
_cell_measurement_reflns_used 1381
_cell_measurement_temperature 273(2)
_cell_measurement_theta_max 19.97
_cell_measurement_theta_min 2.34
_cell_volume 1339.6(3)
_computing_cell_refinement 'SAINT (Bruker, 2000)'
_computing_data_collection 'SMART (Bruker, 2000)'
_computing_data_reduction SAINT
_computing_molecular_graphics 'SHELXTL (Bruker, 2000)'
_computing_publication_material SHELXTL
_computing_structure_refinement 'SHELXL97 (Sheldrick, 1997)'
_computing_structure_solution 'SHELXS97 (Sheldrick, 1997)'
_diffrn_ambient_temperature 273(2)
_diffrn_measured_fraction_theta_full 0.999
_diffrn_measured_fraction_theta_max 0.999
_diffrn_measurement_device_type 'Bruker SMART APEX CCD area-detector'
_diffrn_measurement_method '\f and \w'
_diffrn_radiation_monochromator graphite
_diffrn_radiation_source 'sealed tube'
_diffrn_radiation_type MoK\a
_diffrn_radiation_wavelength 0.71073
_diffrn_reflns_av_R_equivalents 0.0350
_diffrn_reflns_av_sigmaI/netI 0.0599
_diffrn_reflns_limit_h_max 12
_diffrn_reflns_limit_h_min -8
_diffrn_reflns_limit_k_max 11
_diffrn_reflns_limit_k_min -11
_diffrn_reflns_limit_l_max 17
_diffrn_reflns_limit_l_min -17
_diffrn_reflns_number 7002
_diffrn_reflns_theta_full 26.00
_diffrn_reflns_theta_max 26.00
_diffrn_reflns_theta_min 2.34
_exptl_absorpt_coefficient_mu 0.078
_exptl_absorpt_correction_T_max 0.98
_exptl_absorpt_correction_T_min 0.98
_exptl_absorpt_correction_type multi-scan
_exptl_absorpt_process_details '(SADABS; Bruker, 2000)'
_exptl_crystal_colour colorless
_exptl_crystal_density_diffrn 1.241
_exptl_crystal_density_method 'not measured'
_exptl_crystal_description rhombohedra
_exptl_crystal_F_000 528
_exptl_crystal_size_max 0.30
_exptl_crystal_size_mid 0.24
_exptl_crystal_size_min 0.22
_refine_diff_density_max 0.130
_refine_diff_density_min -0.117
_refine_ls_extinction_coef 0.0071(18)
_refine_ls_extinction_expression Fc^*^=kFc[1+0.001xFc^2^\l^3^/sin(2\q)]^-1/4^
_refine_ls_extinction_method SHELXL97
_refine_ls_goodness_of_fit_ref 1.065
_refine_ls_hydrogen_treatment constr
_refine_ls_matrix_type full
_refine_ls_number_parameters 194
_refine_ls_number_reflns 2625
_refine_ls_number_restraints 4
_refine_ls_restrained_S_all 1.065
_refine_ls_R_factor_all 0.0937
_refine_ls_R_factor_gt 0.0569
_refine_ls_shift/su_max 0.000
_refine_ls_shift/su_mean 0.000
_refine_ls_structure_factor_coef Fsqd
_refine_ls_weighting_details 'calc w = 1/[\s^2^(Fo^2^)+(0.05P)^2^] where P = (Fo^2^+2Fc^2^)/3'
_refine_ls_weighting_scheme calc
_refine_ls_wR_factor_gt 0.1156
_refine_ls_wR_factor_ref 0.1222
_reflns_number_gt 1547
_reflns_number_total 2625
_reflns_threshold_expression I>2\s(I)
_cod_data_source_file wk6064.cif
_cod_data_source_block I
_cod_original_sg_symbol_H-M 'P 21/n'
_cod_database_code 2207370
_cod_database_fobs_code 2207370

loop_
_symmetry_equiv_pos_as_xyz
'x, y, z'
'-x+1/2, y+1/2, -z+1/2'
'-x, -y, -z'
'x-1/2, -y-1/2, z-1/2'

loop_
_atom_site_label
_atom_site_fract_x
_atom_site_fract_y
_atom_site_fract_z
_atom_site_U_iso_or_equiv
_atom_site_adp_type
_atom_site_calc_flag
_atom_site_refinement_flags
_atom_site_occupancy
_atom_site_disorder_assembly
_atom_site_disorder_group
_atom_site_type_symbol
C1 0.0511(2) 0.2001(2) 0.09967(16) 0.0587(6) Uani d . 1 A . C
C2 0.1736(2) 0.0260(2) 0.05616(16) 0.0580(6) Uani d D 1 . . C
C3 -0.0306(2) 0.2937(3) 0.15315(16) 0.0606(6) Uani d . 1 . . C
C4 -0.0683(2) 0.2499(2) 0.23468(15) 0.0526(6) Uani d . 1 . . C
H4 -0.0418 0.1596 0.2603 0.063 Uiso calc R 1 . . H
C5 -0.1455(2) 0.3378(3) 0.27995(16) 0.0574(6) Uani d . 1 . . C
H5 -0.1712 0.3070 0.3382 0.069 Uiso calc R 1 . . H
C6 -0.1882(2) 0.4681(3) 0.24629(16) 0.0625(6) Uani d . 1 . . C
H6 -0.2461 0.5230 0.2788 0.075 Uiso calc R 1 . . H
C7 -0.1460(2) 0.5184(2) 0.16463(16) 0.0604(6) Uani d . 1 . . C
H7 -0.1705 0.6112 0.1421 0.072 Uiso calc R 1 . . H
C8 0.1152(2) 0.0034(3) 0.22098(17) 0.0600(6) Uani d . 1 . . C
C9 0.0311(2) -0.1115(2) 0.23292(16) 0.0601(6) Uani d . 1 A . C
H9 -0.0270 -0.1408 0.1837 0.072 Uiso calc R 1 . . H
C10 0.0349(2) -0.1818(2) 0.31900(15) 0.0585(6) Uani d . 1 . . C
H10 -0.0211 -0.2594 0.3283 0.070 Uiso calc R 1 A . H
C11 0.1217(2) -0.1373(2) 0.39179(16) 0.0555(6) Uani d . 1 A . C
H11 0.1229 -0.1840 0.4502 0.067 Uiso calc R 1 . . H
C12 0.2060(2) -0.0243(2) 0.37809(16) 0.0591(6) Uani d . 1 . . C
H12 0.2650 0.0047 0.4268 0.071 Uiso calc R 1 A . H
C13 0.2026(2) 0.0461(2) 0.29144(16) 0.0609(6) Uani d . 1 A . C
H13 0.2598 0.1223 0.2814 0.073 Uiso calc R 1 . . H
C14 0.2595(6) -0.1060(6) 0.0682(4) 0.0477(19) Uani d PD 0.527(5) A 1 C
H14A 0.2065 -0.1895 0.0832 0.057 Uiso calc PR 0.527(5) A 1 H
H14B 0.3188 -0.0886 0.1229 0.057 Uiso calc PR 0.527(5) A 1 H
C15 0.3372(5) -0.1506(5) -0.0121(3) 0.0674(16) Uani d PD 0.527(5) A 1 C
H15A 0.2814 -0.1623 -0.0684 0.101 Uiso calc PR 0.527(5) A 1 H
H15B 0.3801 -0.2421 0.0029 0.101 Uiso calc PR 0.527(5) A 1 H
H15C 0.3998 -0.0757 -0.0222 0.101 Uiso calc PR 0.527(5) A 1 H
C14' 0.2349(6) -0.1211(5) 0.0424(6) 0.058(3) Uani d PD 0.473(5) A 2 C
H14C 0.2288 -0.1501 -0.0236 0.070 Uiso calc PR 0.473(5) A 2 H
H14D 0.1972 -0.1971 0.0797 0.070 Uiso calc PR 0.473(5) A 2 H
C15' 0.3711(6) -0.0892(6) 0.0775(4) 0.075(2) Uani d PD 0.473(5) A 2 C
H15D 0.4023 -0.0061 0.0439 0.112 Uiso calc PR 0.473(5) A 2 H
H15E 0.4237 -0.1737 0.0671 0.112 Uiso calc PR 0.473(5) A 2 H
H15F 0.3746 -0.0673 0.1438 0.112 Uiso calc PR 0.473(5) A 2 H
N1 0.1111(2) 0.0747(2) 0.13074(13) 0.0615(5) Uani d . 1 A . N
N2 0.07398(18) 0.2253(2) 0.01175(13) 0.0559(5) Uani d . 1 . . N
N3 0.15335(18) 0.1119(2) -0.01468(13) 0.0574(5) Uani d . 1 A . N
N4 -0.06543(18) 0.43030(19) 0.11431(12) 0.0566(5) Uani d . 1 . . N

loop_
_atom_site_aniso_label
_atom_site_aniso_U_11
_atom_site_aniso_U_22
_atom_site_aniso_U_33
_atom_site_aniso_U_12
_atom_site_aniso_U_13
_atom_site_aniso_U_23
C1 0.0571(15) 0.0573(14) 0.0622(14) -0.0145(12) 0.0071(12) 0.0072(12)
C2 0.0594(14) 0.0620(14) 0.0551(13) -0.0096(12) 0.0217(11) 0.0017(12)
C3 0.0569(15) 0.0646(15) 0.0593(13) -0.0040(12) -0.0036(11) 0.0075(12)
C4 0.0562(13) 0.0475(11) 0.0586(12) 0.0112(10) 0.0357(11) 0.0131(10)
C5 0.0561(14) 0.0592(14) 0.0601(14) -0.0075(11) 0.0258(12) 0.0092(11)
C6 0.0658(16) 0.0613(14) 0.0632(15) 0.0072(12) 0.0241(12) -0.0137(12)
C7 0.0666(15) 0.0516(12) 0.0649(14) 0.0180(12) 0.0177(12) 0.0186(11)
C8 0.0576(14) 0.0613(14) 0.0626(14) 0.0066(12) 0.0143(11) 0.0011(11)
C9 0.0634(15) 0.0605(13) 0.0571(14) -0.0072(12) 0.0086(11) 0.0173(11)
C10 0.0650(15) 0.0513(12) 0.0593(13) -0.0165(11) 0.0061(12) 0.0131(11)
C11 0.0565(14) 0.0583(14) 0.0531(13) 0.0098(11) 0.0144(11) 0.0230(11)
C12 0.0541(14) 0.0557(13) 0.0653(14) 0.0028(10) -0.0108(11) 0.0076(11)
C13 0.0674(16) 0.0554(13) 0.0603(14) -0.0128(11) 0.0062(12) 0.0134(11)
C14 0.047(4) 0.052(3) 0.046(3) 0.013(3) 0.014(3) -0.009(2)
C15 0.059(3) 0.080(3) 0.063(3) 0.014(2) 0.007(2) -0.016(2)
C14' 0.063(5) 0.053(4) 0.059(4) -0.018(3) 0.010(4) -0.006(3)
C15' 0.076(5) 0.063(3) 0.086(4) 0.021(3) 0.008(3) 0.011(3)
N1 0.0614(13) 0.0643(13) 0.0613(12) -0.0050(9) 0.0214(10) 0.0010(9)
N2 0.0566(12) 0.0543(10) 0.0588(10) -0.0161(9) 0.0166(9) 0.0077(9)
N3 0.0547(12) 0.0565(11) 0.0637(12) -0.0236(9) 0.0235(9) 0.0001(10)
N4 0.0504(11) 0.0602(11) 0.0597(12) 0.0200(9) 0.0076(9) 0.0269(9)

loop_
_atom_type_symbol
_atom_type_description
_atom_type_scat_dispersion_real
_atom_type_scat_dispersion_imag
_atom_type_scat_source
C C 0.0033 0.0016 'International Tables Vol C Tables 4.2.6.8 and 6.1.1.4'
H H 0.0000 0.0000 'International Tables Vol C Tables 4.2.6.8 and 6.1.1.4'
N N 0.0061 0.0033 'International Tables Vol C Tables 4.2.6.8 and 6.1.1.4'

loop_
_geom_angle_atom_site_label_1
_geom_angle_atom_site_label_2
_geom_angle_atom_site_label_3
_geom_angle
_geom_angle_publ_flag
N2 C1 N1 110.2(2) yes
N2 C1 C3 123.4(2) yes
N1 C1 C3 126.4(2) yes
N3 C2 N1 110.69(19) yes
N3 C2 C14 129.9(3) ?
N1 C2 C14 119.2(3) ?
N3 C2 C14' 119.3(4) ?
N1 C2 C14' 128.7(4) ?
C14 C2 C14' 17.4(4) ?
C4 C3 N4 122.2(2) ?
C4 C3 C1 120.5(2) ?
N4 C3 C1 117.3(2) ?
C3 C4 C5 118.3(2) ?
C3 C4 H4 120.8 ?
C5 C4 H4 120.8 ?
C4 C5 C6 123.7(2) ?
C4 C5 H5 118.2 ?
C6 C5 H5 118.2 ?
C5 C6 C7 119.0(2) ?
C5 C6 H6 120.5 ?
C7 C6 H6 120.5 ?
C6 C7 N4 119.46(19) ?
C6 C7 H7 120.3 ?
N4 C7 H7 120.3 ?
C13 C8 C9 121.6(2) ?
C13 C8 N1 120.3(2) ?
C9 C8 N1 118.1(2) ?
C10 C9 C8 118.7(2) ?
C10 C9 H9 120.6 ?
C8 C9 H9 120.6 ?
C9 C10 C11 120.1(2) ?
C9 C10 H10 119.9 ?
C11 C10 H10 119.9 ?
C12 C11 C10 120.3(2) ?
C12 C11 H11 119.9 ?
C10 C11 H11 119.9 ?
C11 C12 C13 119.6(2) ?
C11 C12 H12 120.2 ?
C13 C12 H12 120.2 ?
C8 C13 C12 119.6(2) ?
C8 C13 H13 120.2 ?
C12 C13 H13 120.2 ?
C2 C14 C15 118.7(4) ?
C2 C14 H14A 107.6 ?
C15 C14 H14A 107.6 ?
C2 C14 H14B 107.6 ?
C15 C14 H14B 107.6 ?
H14A C14 H14B 107.1 ?
C2 C14' C15' 100.8(4) ?
C2 C14' H14C 111.6 ?
C15' C14' H14C 111.6 ?
C2 C14' H14D 111.6 ?
C15' C14' H14D 111.6 ?
H14C C14' H14D 109.4 ?
C14' C15' H15D 109.5 ?
C14' C15' H15E 109.5 ?
H15D C15' H15E 109.5 ?
C14' C15' H15F 109.5 ?
H15D C15' H15F 109.5 ?
H15E C15' H15F 109.5 ?
C2 N1 C1 104.85(19) yes
C2 N1 C8 124.4(2) yes
C1 N1 C8 130.7(2) yes
C1 N2 N3 106.35(19) yes
C2 N3 N2 107.93(17) yes
C7 N4 C3 117.23(18) ?

loop_
_geom_bond_atom_site_label_1
_geom_bond_atom_site_label_2
_geom_bond_distance
_geom_bond_publ_flag
C1 N2 1.307(3) yes
C1 N1 1.357(3) yes
C1 C3 1.454(3) yes
C2 N3 1.277(3) yes
C2 N1 1.356(3) yes
C2 C14 1.499(2) yes
C2 C14' 1.499(2) yes
C3 C4 1.310(3) ?
C3 N4 1.394(3) ?
C4 C5 1.331(3) ?
C4 H4 0.9300 ?
C5 C6 1.339(3) ?
C5 H5 0.9300 ?
C6 C7 1.348(3) ?
C6 H6 0.9300 ?
C7 N4 1.394(3) ?
C7 H7 0.9300 ?
C8 C13 1.361(3) ?
C8 C9 1.381(3) ?
C8 N1 1.432(3) ?
C9 C10 1.376(3) ?
C9 H9 0.9300 ?
C10 C11 1.384(3) ?
C10 H10 0.9300 ?
C11 C12 1.374(3) ?
C11 H11 0.9300 ?
C12 C13 1.383(3) ?
C12 H12 0.9300 ?
C13 H13 0.9300 ?
C14 C15 1.500(2) yes
C14 H14A 0.9700 ?
C14 H14B 0.9700 ?
C15 H15A 0.9600 ?
C15 H15B 0.9600 ?
C15 H15C 0.9600 ?
C14' C15' 1.500(2) yes
C14' H14C 0.9700 ?
C14' H14D 0.9700 ?
C15' H15D 0.9600 ?
C15' H15E 0.9600 ?
C15' H15F 0.9600 ?
N2 N3 1.389(3) ?
